data_7046455
loop_
_publ_author_name
'Suntrup, Lisa'
'Kleoff, Merlin'
'Sarkar, Biprajit'

_publ_section_title
;
 Serendipitous discoveries of new coordination modes of the
 1,5-regioisomer of 1,2,3-triazoles enroute to the attempted synthesis of
 a carbon-anchored tri-mesoionic carbene.
;
_journal_issue 24
_journal_name_full 'Dalton transactions (Cambridge, England : 2003)'
_journal_page_first 7992
_journal_page_last 8002
_journal_paper_doi 10.1039/c8dt01521j
_journal_volume 47
_journal_year 2018
_chemical_formula_sum 'C60 H44 Ag4 F12 N12 O12 S4'
_chemical_formula_weight 1912.79
_space_group_crystal_system triclinic
_space_group_IT_number 2
_space_group_name_Hall '-P 1'
_space_group_name_H-M_alt 'P -1'
_symmetry_space_group_name_Hall '-P 1'
_symmetry_space_group_name_H-M 'P -1'
_atom_sites_solution_hydrogens geom
_audit_creation_method SHELXL-2014/7
_audit_update_record
;
2018-03-23 deposited with the CCDC.
2018-05-23 downloaded from the CCDC.
;
_cell_angle_alpha 99.526(4)
_cell_angle_beta 92.150(3)
_cell_angle_gamma 105.030(3)
_cell_formula_units_Z 2
_cell_length_a 11.6056(11)
_cell_length_b 11.9727(12)
_cell_length_c 25.294(2)
_cell_measurement_reflns_used 19598
_cell_measurement_temperature 100(2)
_cell_measurement_theta_max 33.162
_cell_measurement_theta_min 2.272
_cell_volume 3335.6(5)
_computing_cell_refinement 'APEX3 (Bruker, 2015)'
_computing_data_collection 'APEX3 (Bruker, 2015)'
_computing_data_reduction 'SAINT+ (Bruker, 2009)'
_computing_molecular_graphics 'Diamond 3D, Version 4.0 (Brandenburg, 2014)'
_computing_publication_material shelxle
_computing_structure_refinement 'SHELXL-2014/7 (Sheldrick, 2014)'
_computing_structure_solution 'intrinsic phasing'
_diffrn_ambient_temperature 100(2)
_diffrn_measured_fraction_theta_full 0.997
_diffrn_measured_fraction_theta_max 0.927
_diffrn_measurement_device_type 'Bruker D8 Venture'
_diffrn_measurement_method 'omega + phi scans'
_diffrn_radiation_type MoK\a
_diffrn_radiation_wavelength 0.71073
_diffrn_reflns_av_R_equivalents 0.0363
_diffrn_reflns_av_unetI/netI 0.0404
_diffrn_reflns_Laue_measured_fraction_full 0.997
_diffrn_reflns_Laue_measured_fraction_max 0.927
_diffrn_reflns_limit_h_max 17
_diffrn_reflns_limit_h_min -17
_diffrn_reflns_limit_k_max 18
_diffrn_reflns_limit_k_min -16
_diffrn_reflns_limit_l_max 35
_diffrn_reflns_limit_l_min -38
_diffrn_reflns_number 91800
_diffrn_reflns_point_group_measured_fraction_full 0.997
_diffrn_reflns_point_group_measured_fraction_max 0.927
_diffrn_reflns_theta_full 25.242
_diffrn_reflns_theta_max 33.162
_diffrn_reflns_theta_min 2.272
_exptl_absorpt_coefficient_mu 1.387
_exptl_absorpt_correction_T_max 0.5658
_exptl_absorpt_correction_T_min 0.4575
_exptl_absorpt_correction_type multi-scan
_exptl_absorpt_process_details 'Blessing, 1995'
_exptl_crystal_colour colorless
_exptl_crystal_density_diffrn 1.904
_exptl_crystal_description block
_exptl_crystal_F_000 1888
_exptl_crystal_size_max 0.550
_exptl_crystal_size_mid 0.400
_exptl_crystal_size_min 0.350
_refine_diff_density_max 2.166
_refine_diff_density_min -1.176
_refine_diff_density_rms 0.133
_refine_ls_extinction_method none
_refine_ls_goodness_of_fit_ref 1.031
_refine_ls_hydrogen_treatment constr
_refine_ls_matrix_type full
_refine_ls_number_parameters 937
_refine_ls_number_reflns 23595
_refine_ls_number_restraints 0
_refine_ls_restrained_S_all 1.031
_refine_ls_R_factor_all 0.0529
_refine_ls_R_factor_gt 0.0378
_refine_ls_shift/su_max 0.001
_refine_ls_shift/su_mean 0.000
_refine_ls_structure_factor_coef Fsqd
_refine_ls_weighting_details 'w=1/[\s^2^(Fo^2^)+(0.0338P)^2^+5.9181P] where P=(Fo^2^+2Fc^2^)/3'
_refine_ls_weighting_scheme calc
_refine_ls_wR_factor_gt 0.0797
_refine_ls_wR_factor_ref 0.0847
_reflns_Friedel_coverage 0.000
_reflns_number_gt 19598
_reflns_number_total 23595
_reflns_threshold_expression 'I > 2\s(I)'
_cod_data_source_file c8dt01521j2.cif
_cod_data_source_block bip315_a
_cod_depositor_comments 'Adding full bibliography for 7046452--7046455.cif.'
_cod_original_cell_volume 3335.6(6)
_cod_database_code 7046455
_shelx_shelxl_version_number 2014/7
_shelx_space_group_comment
;
The symmetry employed for this shelxl refinement is uniquely defined
by the following loop, which should always be used as a source of
symmetry information in preference to the above space-group names.
They are only intended as comments.
;
_shelx_estimated_absorpt_t_min 0.516
_shelx_estimated_absorpt_t_max 0.642

loop_
_space_group_symop_operation_xyz
'x, y, z'
'-x, -y, -z'

loop_
_atom_site_label
_atom_site_type_symbol
_atom_site_fract_x
_atom_site_fract_y
_atom_site_fract_z
_atom_site_U_iso_or_equiv
_atom_site_adp_type
_atom_site_occupancy
_atom_site_site_symmetry_order
_atom_site_calc_flag
_atom_site_refinement_flags_posn
_atom_site_refinement_flags_adp
Ag1 Ag 0.69506(2) 0.52520(2) 0.16236(2) 0.01503(4) Uani 1 1 d . .
C1C C 0.60059(18) 0.14429(18) 0.26273(8) 0.0101(4) Uani 1 1 d . .
H1C H 0.6602 0.1723 0.2398 0.012 Uiso 1 1 calc R U
Ag2 Ag 0.45015(2) 0.33283(2) 0.24449(2) 0.01439(4) Uani 1 1 d . .
C2C C 0.59607(17) 0.05178(18) 0.28976(8) 0.0079(3) Uani 1 1 d . .
C3C C 0.67405(18) -0.02724(18) 0.28806(8) 0.0090(4) Uani 1 1 d . .
Ag3 Ag 0.26355(2) 0.14376(2) 0.32674(2) 0.01318(4) Uani 1 1 d . .
C4C C 0.6341(2) -0.14282(19) 0.29717(9) 0.0121(4) Uani 1 1 d . .
H4C H 0.5539 -0.1724 0.3053 0.015 Uiso 1 1 calc R U
Ag4 Ag 0.09668(2) 0.36619(2) 0.35705(2) 0.01523(4) Uani 1 1 d . .
C9C C 0.44806(18) -0.02870(18) 0.35494(8) 0.0088(4) Uani 1 1 d . .
C8C C 0.79233(19) 0.0156(2) 0.27519(9) 0.0128(4) Uani 1 1 d . .
H8C H 0.8201 0.0937 0.2687 0.015 Uiso 1 1 calc R U
C7C C 0.8685(2) -0.0578(2) 0.27200(10) 0.0174(5) Uani 1 1 d . .
H7C H 0.9483 -0.0294 0.2631 0.021 Uiso 1 1 calc R U
C6C C 0.8291(2) -0.1716(2) 0.28163(10) 0.0192(5) Uani 1 1 d . .
H6C H 0.8820 -0.2206 0.2796 0.023 Uiso 1 1 calc R U
C5C C 0.7119(2) -0.2143(2) 0.29427(10) 0.0172(4) Uani 1 1 d . .
H5C H 0.6850 -0.2922 0.3009 0.021 Uiso 1 1 calc R U
N1A N 1.00246(16) 0.64786(16) 0.08518(7) 0.0108(3) Uani 1 1 d . .
C14C C 0.33357(19) -0.10367(19) 0.34264(9) 0.0125(4) Uani 1 1 d . .
H14C H 0.2872 -0.1028 0.3110 0.015 Uiso 1 1 calc R U
C13C C 0.2875(2) -0.1803(2) 0.37742(10) 0.0176(4) Uani 1 1 d . .
H13C H 0.2092 -0.2320 0.3697 0.021 Uiso 1 1 calc R U
C12C C 0.3569(2) -0.1806(2) 0.42331(10) 0.0205(5) Uani 1 1 d . .
H12C H 0.3263 -0.2338 0.4466 0.025 Uiso 1 1 calc R U
C11C C 0.4705(2) -0.1038(2) 0.43543(10) 0.0187(5) Uani 1 1 d . .
H11C H 0.5166 -0.1041 0.4672 0.022 Uiso 1 1 calc R U
C10C C 0.5173(2) -0.0266(2) 0.40134(9) 0.0137(4) Uani 1 1 d . .
H10C H 0.5949 0.0264 0.4095 0.016 Uiso 1 1 calc R U
C1A C 0.9461(2) 0.4920(2) 0.12027(9) 0.0142(4) Uani 1 1 d . .
H1A H 0.9410 0.4193 0.1317 0.017 Uiso 1 1 calc R U
N1B N 0.48977(16) 0.65186(16) 0.18252(7) 0.0091(3) Uani 1 1 d . .
C1B C 0.38134(19) 0.57110(19) 0.24122(9) 0.0119(4) Uani 1 1 d . .
H1B H 0.3227 0.5533 0.2660 0.014 Uiso 1 1 calc R U
N1D N -0.03356(16) 0.15456(16) 0.41635(7) 0.0098(3) Uani 1 1 d . .
C1D C 0.04603(19) 0.0135(2) 0.38835(9) 0.0120(4) Uani 1 1 d . .
H1D H 0.0636 -0.0605 0.3819 0.014 Uiso 1 1 calc R U
N1C N 0.49704(15) 0.04642(15) 0.31782(7) 0.0078(3) Uani 1 1 d . .
N2A N 0.90108(16) 0.65396(17) 0.10874(8) 0.0134(4) Uani 1 1 d . .
C2A C 1.03442(19) 0.54870(19) 0.09129(9) 0.0117(4) Uani 1 1 d . .
N2B N 0.53247(16) 0.56273(16) 0.19353(8) 0.0111(3) Uani 1 1 d . .
C2B C 0.39405(18) 0.65956(18) 0.21139(8) 0.0089(4) Uani 1 1 d . .
N2D N 0.05524(16) 0.19632(16) 0.38603(8) 0.0112(3) Uani 1 1 d . .
C2D C -0.04327(18) 0.04017(19) 0.41899(9) 0.0102(4) Uani 1 1 d . .
N2C N 0.44301(16) 0.12904(16) 0.30773(7) 0.0105(3) Uani 1 1 d . .
N3A N 0.86760(17) 0.55857(18) 0.12965(8) 0.0151(4) Uani 1 1 d . .
C3A C 1.13851(18) 0.51218(19) 0.07030(9) 0.0106(4) Uani 1 1 d . .
N3B N 0.46622(17) 0.51380(17) 0.22937(8) 0.0122(3) Uani 1 1 d . .
C3B C 0.32193(19) 0.74323(18) 0.20915(8) 0.0098(4) Uani 1 1 d . .
N3C N 0.50649(16) 0.18822(16) 0.27434(7) 0.0109(3) Uani 1 1 d . .
N3D N 0.10351(16) 0.10913(17) 0.36936(8) 0.0115(3) Uani 1 1 d . .
C3D C -0.12654(18) -0.03703(19) 0.44836(9) 0.0105(4) Uani 1 1 d . .
O100 O 0.63687(18) 0.31219(16) 0.17386(7) 0.0211(4) Uani 1 1 d . .
S100 S 0.55412(5) 0.25849(5) 0.12627(2) 0.01497(10) Uani 1 1 d . .
C9D C -0.10608(18) 0.23211(18) 0.43583(8) 0.0095(4) Uani 1 1 d . .
C9B C 0.53763(18) 0.71307(18) 0.14028(9) 0.0096(4) Uani 1 1 d . .
C9A C 1.05809(19) 0.74353(19) 0.05914(9) 0.0114(4) Uani 1 1 d . .
C8D C -0.1880(2) 0.0043(2) 0.49036(9) 0.0133(4) Uani 1 1 d . .
H8D H -0.1811 0.0861 0.5000 0.016 Uiso 1 1 calc R U
C8B C 0.37116(19) 0.85825(18) 0.20061(9) 0.0110(4) Uani 1 1 d . .
H8B H 0.4536 0.8840 0.1950 0.013 Uiso 1 1 calc R U
C8A C 1.18184(19) 0.53521(19) 0.02105(9) 0.0121(4) Uani 1 1 d . .
H8A H 1.1456 0.5782 0.0003 0.014 Uiso 1 1 calc R U
C7D C -0.2597(2) -0.0751(2) 0.51812(9) 0.0159(4) Uani 1 1 d . .
H7D H -0.3019 -0.0470 0.5466 0.019 Uiso 1 1 calc R U
C7B C 0.2987(2) 0.9346(2) 0.20040(9) 0.0139(4) Uani 1 1 d . .
H7B H 0.3315 1.0123 0.1943 0.017 Uiso 1 1 calc R U
C7A C 1.2781(2) 0.4949(2) 0.00272(9) 0.0163(4) Uani 1 1 d . .
H7A H 1.3078 0.5109 -0.0305 0.020 Uiso 1 1 calc R U
C6D C -0.2702(2) -0.1951(2) 0.50458(10) 0.0168(4) Uani 1 1 d . .
H6D H -0.3188 -0.2486 0.5239 0.020 Uiso 1 1 calc R U
C6B C 0.1779(2) 0.8968(2) 0.20914(10) 0.0176(5) Uani 1 1 d . .
H6B H 0.1287 0.9490 0.2093 0.021 Uiso 1 1 calc R U
C6A C 1.3311(2) 0.4311(2) 0.03298(10) 0.0185(5) Uani 1 1 d . .
H6A H 1.3971 0.4043 0.0204 0.022 Uiso 1 1 calc R U
C5D C -0.2093(2) -0.2359(2) 0.46275(10) 0.0174(4) Uani 1 1 d . .
H5D H -0.2165 -0.3177 0.4533 0.021 Uiso 1 1 calc R U
C5B C 0.1291(2) 0.7826(2) 0.21770(10) 0.0171(4) Uani 1 1 d . .
H5B H 0.0467 0.7573 0.2235 0.020 Uiso 1 1 calc R U
C5A C 1.2878(2) 0.4067(2) 0.08145(10) 0.0174(4) Uani 1 1 d . .
H5A H 1.3231 0.3621 0.1016 0.021 Uiso 1 1 calc R U
C4D C -0.1382(2) -0.1583(2) 0.43457(10) 0.0150(4) Uani 1 1 d . .
H4D H -0.0971 -0.1871 0.4058 0.018 Uiso 1 1 calc R U
C4B C 0.20053(19) 0.7055(2) 0.21780(9) 0.0133(4) Uani 1 1 d . .
H4B H 0.1672 0.6277 0.2237 0.016 Uiso 1 1 calc R U
C4A C 1.1922(2) 0.4480(2) 0.10044(9) 0.0136(4) Uani 1 1 d . .
H4A H 1.1634 0.4325 0.1339 0.016 Uiso 1 1 calc R U
C100 C 0.6014(3) 0.1289(3) 0.09971(12) 0.0319(7) Uani 1 1 d . .
F100 F 0.5809(3) 0.05306(19) 0.13431(9) 0.0635(8) Uani 1 1 d . .
O101 O 0.4330(2) 0.2125(2) 0.13849(10) 0.0397(6) Uani 1 1 d . .
F101 F 0.5408(2) 0.07311(17) 0.05318(7) 0.0445(5) Uani 1 1 d . .
O102 O 0.5680(2) 0.32718(18) 0.08418(8) 0.0282(4) Uani 1 1 d . .
F102 F 0.7143(2) 0.1545(3) 0.09173(11) 0.0707(9) Uani 1 1 d . .
O200 O 0.22397(17) 0.18334(17) 0.23333(7) 0.0222(4) Uani 1 1 d . .
F200 F -0.00688(16) 0.05209(14) 0.16612(7) 0.0319(4) Uani 1 1 d . .
S200 S 0.13277(5) 0.24364(5) 0.22604(2) 0.01204(10) Uani 1 1 d . .
C14D C -0.2091(2) 0.2256(2) 0.40466(9) 0.0149(4) Uani 1 1 d . .
H14D H -0.2312 0.1714 0.3716 0.018 Uiso 1 1 calc R U
C14B C 0.4605(2) 0.70710(19) 0.09608(9) 0.0119(4) Uani 1 1 d . .
H14B H 0.3782 0.6662 0.0945 0.014 Uiso 1 1 calc R U
C14A C 0.9888(2) 0.7737(2) 0.02051(9) 0.0161(4) Uani 1 1 d . .
H14A H 0.9077 0.7303 0.0108 0.019 Uiso 1 1 calc R U
C13D C -0.2798(2) 0.2997(2) 0.42248(10) 0.0181(5) Uani 1 1 d . .
H13D H -0.3510 0.2961 0.4017 0.022 Uiso 1 1 calc R U
C13B C 0.5060(2) 0.7621(2) 0.05406(9) 0.0164(4) Uani 1 1 d . .
H13B H 0.4545 0.7601 0.0236 0.020 Uiso 1 1 calc R U
C13A C 1.0408(3) 0.8685(2) -0.00354(11) 0.0240(5) Uani 1 1 d . .
H13A H 0.9954 0.8906 -0.0301 0.029 Uiso 1 1 calc R U
C12D C -0.2461(2) 0.3788(2) 0.47058(10) 0.0168(4) Uani 1 1 d . .
H12D H -0.2949 0.4288 0.4828 0.020 Uiso 1 1 calc R U
C12B C 0.6268(2) 0.8199(2) 0.05681(10) 0.0202(5) Uani 1 1 d . .
H12B H 0.6580 0.8559 0.0277 0.024 Uiso 1 1 calc R U
C12A C 1.1588(3) 0.9309(2) 0.01115(12) 0.0290(6) Uani 1 1 d . .
H12A H 1.1939 0.9959 -0.0054 0.035 Uiso 1 1 calc R U
C11D C -0.1421(2) 0.3855(2) 0.50086(10) 0.0175(4) Uani 1 1 d . .
H11D H -0.1194 0.4408 0.5335 0.021 Uiso 1 1 calc R U
C11B C 0.7026(2) 0.8257(2) 0.10155(11) 0.0197(5) Uani 1 1 d . .
H11B H 0.7851 0.8659 0.1029 0.024 Uiso 1 1 calc R U
C11A C 1.2273(2) 0.8999(2) 0.04999(12) 0.0268(6) Uani 1 1 d . .
H11A H 1.3082 0.9437 0.0598 0.032 Uiso 1 1 calc R U
C10D C -0.0700(2) 0.3114(2) 0.48369(9) 0.0153(4) Uani 1 1 d . .
H10D H 0.0016 0.3154 0.5043 0.018 Uiso 1 1 calc R U
C10B C 0.6584(2) 0.7731(2) 0.14438(10) 0.0147(4) Uani 1 1 d . .
H10B H 0.7092 0.7781 0.1755 0.018 Uiso 1 1 calc R U
C10A C 1.1766(2) 0.8047(2) 0.07418(10) 0.0170(4) Uani 1 1 d . .
H10A H 1.2222 0.7821 0.1005 0.020 Uiso 1 1 calc R U
C200 C 0.0500(2) 0.1619(2) 0.16234(10) 0.0188(5) Uani 1 1 d . .
O201 O 0.04320(16) 0.22954(18) 0.26432(7) 0.0237(4) Uani 1 1 d . .
F201 F -0.03124(17) 0.21350(16) 0.14717(8) 0.0355(4) Uani 1 1 d . .
O202 O 0.1771(2) 0.36089(17) 0.21582(8) 0.0311(5) Uani 1 1 d . .
F202 F 0.12320(17) 0.15724(19) 0.12340(7) 0.0372(4) Uani 1 1 d . .
O300 O 0.33432(16) 0.38258(17) 0.33206(7) 0.0210(4) Uani 1 1 d . .
S300 S 0.37723(5) 0.41302(5) 0.38873(2) 0.01308(10) Uani 1 1 d . .
C300 C 0.5017(3) 0.5425(3) 0.39283(12) 0.0294(6) Uani 1 1 d . .
F300 F 0.59215(16) 0.51687(19) 0.36675(9) 0.0439(5) Uani 1 1 d . .
O301 O 0.43069(19) 0.32871(19) 0.40650(9) 0.0297(4) Uani 1 1 d . .
F301 F 0.4710(2) 0.62513(17) 0.37098(12) 0.0599(7) Uani 1 1 d . .
O302 O 0.29298(16) 0.45175(18) 0.42287(8) 0.0251(4) Uani 1 1 d . .
F302 F 0.5412(2) 0.5860(3) 0.44356(9) 0.0722(9) Uani 1 1 d . .
O400 O 0.08438(16) 0.53550(16) 0.33604(9) 0.0255(4) Uani 1 1 d . .
F400 F -0.15623(15) 0.37295(14) 0.29468(8) 0.0307(4) Uani 1 1 d . .
S400 S -0.02196(5) 0.57821(5) 0.34467(2) 0.01555(11) Uani 1 1 d . .
C400 C -0.1292(2) 0.4861(2) 0.28977(10) 0.0185(5) Uani 1 1 d . .
O401 O -0.00537(17) 0.69560(16) 0.33393(8) 0.0231(4) Uani 1 1 d . .
F401 F -0.08519(18) 0.4946(2) 0.24248(7) 0.0404(5) Uani 1 1 d . .
O402 O -0.0785(2) 0.5538(2) 0.39256(8) 0.0319(5) Uani 1 1 d . .
F402 F -0.23075(15) 0.51829(16) 0.28877(8) 0.0328(4) Uani 1 1 d . .

loop_
_atom_site_aniso_label
_atom_site_aniso_U_11
_atom_site_aniso_U_22
_atom_site_aniso_U_33
_atom_site_aniso_U_23
_atom_site_aniso_U_13
_atom_site_aniso_U_12
Ag1 0.01152(7) 0.01597(8) 0.02022(9) 0.00698(6) 0.00749(6) 0.00517(6)
C1C 0.0100(9) 0.0114(9) 0.0089(9) 0.0027(7) 0.0022(7) 0.0025(7)
Ag2 0.02034(8) 0.01161(7) 0.01672(8) 0.00890(6) 0.00843(6) 0.00905(6)
C2C 0.0070(8) 0.0086(8) 0.0080(9) 0.0023(7) 0.0014(7) 0.0012(7)
C3C 0.0095(8) 0.0117(9) 0.0067(8) 0.0015(7) -0.0001(7) 0.0048(7)
Ag3 0.00988(7) 0.01436(7) 0.01802(8) 0.00536(6) 0.00702(6) 0.00571(6)
C4C 0.0142(9) 0.0118(9) 0.0123(10) 0.0031(8) 0.0018(8) 0.0063(8)
Ag4 0.01423(8) 0.01100(7) 0.02279(9) 0.00699(6) 0.00229(6) 0.00496(6)
C9C 0.0095(8) 0.0097(8) 0.0089(9) 0.0038(7) 0.0041(7) 0.0037(7)
C8C 0.0096(9) 0.0167(10) 0.0132(10) 0.0037(8) 0.0021(7) 0.0049(8)
C7C 0.0118(10) 0.0283(12) 0.0161(11) 0.0059(9) 0.0029(8) 0.0111(9)
C6C 0.0221(11) 0.0296(13) 0.0144(11) 0.0067(9) 0.0030(9) 0.0199(10)
C5C 0.0227(11) 0.0169(10) 0.0171(11) 0.0066(9) 0.0030(9) 0.0117(9)
N1A 0.0089(8) 0.0126(8) 0.0117(8) 0.0042(7) 0.0023(6) 0.0027(6)
C14C 0.0101(9) 0.0132(9) 0.0135(10) 0.0017(8) 0.0014(7) 0.0024(7)
C13C 0.0160(10) 0.0146(10) 0.0210(12) 0.0056(9) 0.0055(9) 0.0002(8)
C12C 0.0240(12) 0.0212(11) 0.0208(12) 0.0148(10) 0.0100(10) 0.0058(10)
C11C 0.0204(11) 0.0261(12) 0.0134(10) 0.0104(9) 0.0016(9) 0.0088(10)
C10C 0.0123(9) 0.0187(10) 0.0116(10) 0.0060(8) 0.0004(8) 0.0046(8)
C1A 0.0132(10) 0.0163(10) 0.0152(10) 0.0067(8) 0.0039(8) 0.0049(8)
N1B 0.0095(8) 0.0090(7) 0.0100(8) 0.0034(6) 0.0012(6) 0.0034(6)
C1B 0.0122(9) 0.0107(9) 0.0140(10) 0.0031(8) 0.0039(8) 0.0040(7)
N1D 0.0086(7) 0.0117(8) 0.0096(8) 0.0032(6) 0.0023(6) 0.0025(6)
C1D 0.0106(9) 0.0136(9) 0.0142(10) 0.0058(8) 0.0040(7) 0.0053(7)
N1C 0.0081(7) 0.0080(7) 0.0086(8) 0.0033(6) 0.0019(6) 0.0034(6)
N2A 0.0100(8) 0.0165(9) 0.0154(9) 0.0069(7) 0.0044(7) 0.0038(7)
C2A 0.0109(9) 0.0138(9) 0.0110(9) 0.0045(8) 0.0002(7) 0.0033(7)
N2B 0.0125(8) 0.0098(8) 0.0134(8) 0.0060(7) 0.0044(7) 0.0040(6)
C2B 0.0082(8) 0.0076(8) 0.0107(9) 0.0008(7) 0.0015(7) 0.0019(7)
N2D 0.0087(8) 0.0130(8) 0.0138(9) 0.0051(7) 0.0048(6) 0.0039(6)
C2D 0.0083(8) 0.0125(9) 0.0107(9) 0.0030(7) 0.0007(7) 0.0036(7)
N2C 0.0110(8) 0.0106(8) 0.0122(8) 0.0057(7) 0.0035(6) 0.0044(6)
N3A 0.0125(8) 0.0164(9) 0.0183(9) 0.0072(7) 0.0049(7) 0.0041(7)
C3A 0.0089(9) 0.0106(9) 0.0116(9) 0.0022(7) 0.0017(7) 0.0013(7)
N3B 0.0128(8) 0.0123(8) 0.0140(9) 0.0054(7) 0.0058(7) 0.0051(7)
C3B 0.0115(9) 0.0088(9) 0.0090(9) 0.0003(7) 0.0000(7) 0.0038(7)
N3C 0.0122(8) 0.0108(8) 0.0119(8) 0.0053(7) 0.0047(6) 0.0043(6)
N3D 0.0113(8) 0.0128(8) 0.0129(8) 0.0057(7) 0.0026(7) 0.0054(7)
C3D 0.0086(8) 0.0130(9) 0.0099(9) 0.0042(7) 0.0012(7) 0.0013(7)
O100 0.0354(10) 0.0150(8) 0.0129(8) 0.0023(6) -0.0006(7) 0.0073(7)
S100 0.0187(3) 0.0151(2) 0.0131(2) 0.0044(2) 0.0045(2) 0.0065(2)
C9D 0.0083(8) 0.0104(9) 0.0108(9) 0.0027(7) 0.0033(7) 0.0035(7)
C9B 0.0110(9) 0.0074(8) 0.0113(9) 0.0032(7) 0.0043(7) 0.0025(7)
C9A 0.0118(9) 0.0111(9) 0.0117(9) 0.0031(7) 0.0026(7) 0.0029(7)
C8D 0.0140(10) 0.0141(10) 0.0121(10) 0.0047(8) 0.0018(8) 0.0029(8)
C8B 0.0131(9) 0.0098(9) 0.0101(9) 0.0011(7) 0.0014(7) 0.0035(7)
C8A 0.0116(9) 0.0127(9) 0.0099(9) 0.0012(7) 0.0003(7) 0.0004(7)
C7D 0.0138(10) 0.0210(11) 0.0120(10) 0.0061(8) 0.0019(8) 0.0013(8)
C7B 0.0208(11) 0.0126(9) 0.0100(9) 0.0016(8) 0.0001(8) 0.0080(8)
C7A 0.0147(10) 0.0177(10) 0.0125(10) -0.0036(8) 0.0035(8) 0.0007(8)
C6D 0.0117(10) 0.0193(11) 0.0177(11) 0.0110(9) -0.0013(8) -0.0028(8)
C6B 0.0196(11) 0.0220(11) 0.0161(11) 0.0027(9) 0.0021(9) 0.0146(9)
C6A 0.0134(10) 0.0154(10) 0.0244(12) -0.0039(9) 0.0035(9) 0.0041(8)
C5D 0.0150(10) 0.0120(10) 0.0239(12) 0.0068(9) -0.0010(9) -0.0004(8)
C5B 0.0116(10) 0.0252(12) 0.0167(11) 0.0034(9) 0.0029(8) 0.0090(9)
C5A 0.0139(10) 0.0141(10) 0.0253(12) 0.0043(9) 0.0000(9) 0.0057(8)
C4D 0.0133(10) 0.0129(10) 0.0187(11) 0.0032(8) 0.0024(8) 0.0031(8)
C4B 0.0120(9) 0.0138(10) 0.0138(10) 0.0023(8) 0.0015(8) 0.0029(8)
C4A 0.0127(9) 0.0135(10) 0.0154(10) 0.0047(8) 0.0009(8) 0.0033(8)
C100 0.0482(18) 0.0308(15) 0.0207(13) -0.0043(11) -0.0009(12) 0.0240(14)
F100 0.140(3) 0.0333(11) 0.0318(11) 0.0064(9) 0.0034(13) 0.0484(14)
O101 0.0252(11) 0.0545(15) 0.0384(13) 0.0116(11) 0.0135(9) 0.0057(10)
F101 0.0761(15) 0.0308(10) 0.0213(9) -0.0099(8) -0.0076(9) 0.0158(10)
O102 0.0440(12) 0.0228(9) 0.0186(9) 0.0105(8) -0.0022(8) 0.0067(9)
F102 0.0392(12) 0.100(2) 0.0680(16) -0.0340(15) -0.0005(11) 0.0427(13)
O200 0.0232(9) 0.0294(10) 0.0168(8) 0.0006(7) -0.0039(7) 0.0148(8)
F200 0.0378(10) 0.0176(8) 0.0329(9) 0.0060(7) -0.0140(8) -0.0041(7)
S200 0.0134(2) 0.0123(2) 0.0104(2) 0.00474(18) -0.00014(18) 0.00191(18)
C14D 0.0142(10) 0.0163(10) 0.0138(10) -0.0018(8) -0.0033(8) 0.0068(8)
C14B 0.0134(9) 0.0107(9) 0.0105(9) 0.0007(7) 0.0013(7) 0.0019(7)
C14A 0.0190(11) 0.0149(10) 0.0145(10) 0.0038(8) -0.0008(8) 0.0042(8)
C13D 0.0144(10) 0.0230(12) 0.0190(11) 0.0021(9) -0.0004(8) 0.0098(9)
C13B 0.0251(12) 0.0137(10) 0.0113(10) 0.0044(8) 0.0036(9) 0.0051(9)
C13A 0.0364(15) 0.0192(12) 0.0181(12) 0.0076(10) 0.0007(10) 0.0080(11)
C12D 0.0190(11) 0.0152(10) 0.0198(11) 0.0050(9) 0.0083(9) 0.0088(9)
C12B 0.0284(13) 0.0143(10) 0.0197(12) 0.0073(9) 0.0119(10) 0.0049(9)
C12A 0.0354(15) 0.0196(12) 0.0319(15) 0.0138(11) 0.0109(12) 0.0005(11)
C11D 0.0235(11) 0.0136(10) 0.0141(10) -0.0009(8) 0.0032(9) 0.0046(9)
C11B 0.0151(10) 0.0168(11) 0.0277(13) 0.0082(9) 0.0082(9) 0.0015(8)
C11A 0.0191(12) 0.0214(12) 0.0358(15) 0.0059(11) 0.0062(11) -0.0027(10)
C10D 0.0166(10) 0.0160(10) 0.0120(10) 0.0011(8) 0.0003(8) 0.0033(8)
C10B 0.0120(9) 0.0128(10) 0.0199(11) 0.0054(8) 0.0036(8) 0.0022(8)
C10A 0.0129(10) 0.0173(11) 0.0188(11) 0.0013(9) 0.0010(8) 0.0018(8)
C200 0.0205(11) 0.0172(11) 0.0181(11) 0.0055(9) -0.0059(9) 0.0036(9)
O201 0.0191(9) 0.0328(10) 0.0186(9) 0.0034(8) 0.0046(7) 0.0062(8)
F201 0.0386(10) 0.0321(9) 0.0368(10) 0.0056(8) -0.0219(8) 0.0149(8)
O202 0.0461(13) 0.0185(9) 0.0214(10) 0.0106(8) -0.0082(9) -0.0069(8)
F202 0.0386(10) 0.0539(12) 0.0126(7) -0.0012(8) 0.0005(7) 0.0057(9)
O300 0.0201(8) 0.0281(9) 0.0114(8) -0.0025(7) 0.0007(6) 0.0046(7)
S300 0.0110(2) 0.0148(2) 0.0118(2) 0.00013(19) 0.00267(18) 0.00192(19)
C300 0.0238(13) 0.0216(13) 0.0325(15) -0.0033(11) 0.0068(11) -0.0074(10)
F300 0.0191(8) 0.0503(12) 0.0568(13) 0.0102(10) 0.0177(8) -0.0025(8)
O301 0.0337(11) 0.0325(11) 0.0328(11) 0.0189(9) 0.0125(9) 0.0169(9)
F301 0.0744(16) 0.0161(9) 0.0910(19) 0.0153(11) 0.0277(14) 0.0086(10)
O302 0.0151(8) 0.0355(11) 0.0202(9) -0.0077(8) 0.0057(7) 0.0063(7)
F302 0.0462(13) 0.0856(19) 0.0396(12) -0.0244(12) 0.0000(10) -0.0390(13)
O400 0.0158(8) 0.0131(8) 0.0498(13) 0.0119(8) -0.0032(8) 0.0049(7)
F400 0.0290(9) 0.0163(7) 0.0415(10) 0.0013(7) -0.0085(7) 0.0010(6)
S400 0.0164(3) 0.0127(2) 0.0179(3) 0.0049(2) -0.0032(2) 0.0039(2)
C400 0.0174(11) 0.0211(11) 0.0170(11) 0.0029(9) 0.0001(9) 0.0060(9)
O401 0.0234(9) 0.0128(8) 0.0349(11) 0.0077(7) -0.0039(8) 0.0068(7)
F401 0.0438(11) 0.0580(13) 0.0143(8) 0.0038(8) 0.0041(7) 0.0063(9)
O402 0.0394(12) 0.0373(12) 0.0161(9) 0.0074(8) 0.0004(8) 0.0037(9)
F402 0.0192(8) 0.0356(10) 0.0428(10) -0.0009(8) -0.0101(7) 0.0126(7)

loop_
_atom_type_symbol
_atom_type_description
_atom_type_scat_dispersion_real
_atom_type_scat_dispersion_imag
_atom_type_scat_source
C C 0.0033 0.0016 'International Tables Vol C Tables 4.2.6.8 and 6.1.1.4'
H H 0.0000 0.0000 'International Tables Vol C Tables 4.2.6.8 and 6.1.1.4'
N N 0.0061 0.0033 'International Tables Vol C Tables 4.2.6.8 and 6.1.1.4'
O O 0.0106 0.0060 'International Tables Vol C Tables 4.2.6.8 and 6.1.1.4'
F F 0.0171 0.0103 'International Tables Vol C Tables 4.2.6.8 and 6.1.1.4'
S S 0.1246 0.1234 'International Tables Vol C Tables 4.2.6.8 and 6.1.1.4'
Ag Ag -0.8971 1.1015 'International Tables Vol C Tables 4.2.6.8 and 6.1.1.4'

loop_
_geom_angle_atom_site_label_1
_geom_angle_atom_site_label_2
_geom_angle_atom_site_label_3
_geom_angle
N3A Ag1 N2B 157.94(7)
N3A Ag1 O100 107.31(7)
N2B Ag1 O100 94.75(7)
N3C C1C C2C 108.94(18)
N3C C1C H1C 125.5
C2C C1C H1C 125.5
N3B Ag2 N3C 157.32(7)
N1C C2C C1C 103.88(17)
N1C C2C C3C 126.52(19)
C1C C2C C3C 129.56(19)
C4C C3C C8C 119.75(19)
C4C C3C C2C 122.67(19)
C8C C3C C2C 117.56(19)
N3D Ag3 N2C 154.45(7)
N3D Ag3 O200 112.57(7)
N2C Ag3 O200 90.37(6)
C5C C4C C3C 120.1(2)
C5C C4C H4C 120.0
C3C C4C H4C 120.0
O400 Ag4 N2D 162.84(7)
O400 Ag4 O201 101.06(7)
N2D Ag4 O201 82.37(7)
C14C C9C C10C 121.8(2)
C14C C9C N1C 118.80(19)
C10C C9C N1C 119.39(19)
C7C C8C C3C 119.3(2)
C7C C8C H8C 120.4
C3C C8C H8C 120.4
C6C C7C C8C 120.8(2)
C6C C7C H7C 119.6
C8C C7C H7C 119.6
C7C C6C C5C 120.0(2)
C7C C6C H6C 120.0
C5C C6C H6C 120.0
C4C C5C C6C 120.1(2)
C4C C5C H5C 119.9
C6C C5C H5C 119.9
N2A N1A C2A 111.89(18)
N2A N1A C9A 116.96(18)
C2A N1A C9A 131.15(18)
C9C C14C C13C 119.0(2)
C9C C14C H14C 120.5
C13C C14C H14C 120.5
C12C C13C C14C 119.6(2)
C12C C13C H13C 120.2
C14C C13C H13C 120.2
C11C C12C C13C 120.6(2)
C11C C12C H12C 119.7
C13C C12C H12C 119.7
C12C C11C C10C 120.4(2)
C12C C11C H11C 119.8
C10C C11C H11C 119.8
C11C C10C C9C 118.5(2)
C11C C10C H10C 120.8
C9C C10C H10C 120.8
N3A C1A C2A 108.1(2)
N3A C1A H1A 126.0
C2A C1A H1A 126.0
N2B N1B C2B 110.36(17)
N2B N1B C9B 119.30(17)
C2B N1B C9B 129.89(18)
N3B C1B C2B 108.81(19)
N3B C1B H1B 125.6
C2B C1B H1B 125.6
N2D N1D C2D 111.01(17)
N2D N1D C9D 116.98(18)
C2D N1D C9D 131.76(18)
N3D C1D C2D 109.02(19)
N3D C1D H1D 125.5
C2D C1D H1D 125.5
N2C N1C C2C 110.49(17)
N2C N1C C9C 119.18(16)
C2C N1C C9C 130.31(18)
N3A N2A N1A 105.91(18)
N1A C2A C1A 103.69(19)
N1A C2A C3A 126.9(2)
C1A C2A C3A 129.4(2)
N3B N2B N1B 107.50(17)
N3B N2B Ag1 128.33(14)
N1B N2B Ag1 123.85(14)
N1B C2B C1B 104.36(18)
N1B C2B C3B 126.36(19)
C1B C2B C3B 129.27(19)
N3D N2D N1D 106.91(17)
N3D N2D Ag4 124.66(14)
N1D N2D Ag4 127.71(14)
N1D C2D C1D 103.78(18)
N1D C2D C3D 128.37(19)
C1D C2D C3D 127.8(2)
N3C N2C N1C 107.53(16)
N3C N2C Ag3 123.03(14)
N1C N2C Ag3 128.21(14)
N2A N3A C1A 110.45(19)
N2A N3A Ag1 116.88(14)
C1A N3A Ag1 132.16(16)
C4A C3A C8A 119.6(2)
C4A C3A C2A 117.7(2)
C8A C3A C2A 122.7(2)
N2B N3B C1B 108.97(18)
N2B N3B Ag2 124.78(14)
C1B N3B Ag2 122.71(15)
C4B C3B C8B 120.1(2)
C4B C3B C2B 117.34(19)
C8B C3B C2B 122.48(19)
N2C N3C C1C 109.16(18)
N2C N3C Ag2 120.78(13)
C1C N3C Ag2 130.05(15)
N2D N3D C1D 109.28(17)
N2D N3D Ag3 119.21(14)
C1D N3D Ag3 131.10(15)
C8D C3D C4D 119.5(2)
C8D C3D C2D 123.6(2)
C4D C3D C2D 116.87(19)
S100 O100 Ag1 100.84(9)
O101 S100 O102 115.29(15)
O101 S100 O100 113.42(13)
O102 S100 O100 113.92(12)
O101 S100 C100 104.12(16)
O102 S100 C100 105.14(14)
O100 S100 C100 103.23(13)
C10D C9D C14D 122.1(2)
C10D C9D N1D 119.87(19)
C14D C9D N1D 117.99(18)
C14B C9B C10B 122.4(2)
C14B C9B N1B 117.91(18)
C10B C9B N1B 119.7(2)
C10A C9A C14A 122.3(2)
C10A C9A N1A 119.5(2)
C14A C9A N1A 118.20(19)
C7D C8D C3D 119.6(2)
C7D C8D H8D 120.2
C3D C8D H8D 120.2
C7B C8B C3B 119.8(2)
C7B C8B H8B 120.1
C3B C8B H8B 120.1
C7A C8A C3A 119.8(2)
C7A C8A H8A 120.1
C3A C8A H8A 120.1
C6D C7D C8D 120.8(2)
C6D C7D H7D 119.6
C8D C7D H7D 119.6
C8B C7B C6B 119.9(2)
C8B C7B H7B 120.1
C6B C7B H7B 120.1
C8A C7A C6A 120.3(2)
C8A C7A H7A 119.9
C6A C7A H7A 119.9
C5D C6D C7D 119.5(2)
C5D C6D H6D 120.3
C7D C6D H6D 120.3
C5B C6B C7B 120.3(2)
C5B C6B H6B 119.8
C7B C6B H6B 119.8
C5A C6A C7A 120.2(2)
C5A C6A H6A 119.9
C7A C6A H6A 119.9
C4D C5D C6D 120.5(2)
C4D C5D H5D 119.7
C6D C5D H5D 119.7
C4B C5B C6B 120.3(2)
C4B C5B H5B 119.9
C6B C5B H5B 119.9
C6A C5A C4A 119.9(2)
C6A C5A H5A 120.1
C4A C5A H5A 120.1
C5D C4D C3D 120.2(2)
C5D C4D H4D 119.9
C3D C4D H4D 119.9
C5B C4B C3B 119.6(2)
C5B C4B H4B 120.2
C3B C4B H4B 120.2
C5A C4A C3A 120.2(2)
C5A C4A H4A 119.9
C3A C4A H4A 119.9
F102 C100 F101 107.4(3)
F102 C100 F100 108.7(3)
F101 C100 F100 107.3(3)
F102 C100 S100 112.0(2)
F101 C100 S100 111.5(2)
F100 C100 S100 109.7(2)
S200 O200 Ag3 117.22(10)
O202 S200 O201 115.20(13)
O202 S200 O200 114.82(13)
O201 S200 O200 114.21(12)
O202 S200 C200 103.58(12)
O201 S200 C200 103.52(12)
O200 S200 C200 103.32(11)
C9D C14D C13D 119.0(2)
C9D C14D H14D 120.5
C13D C14D H14D 120.5
C9B C14B C13B 118.7(2)
C9B C14B H14B 120.6
C13B C14B H14B 120.6
C13A C14A C9A 118.5(2)
C13A C14A H14A 120.7
C9A C14A H14A 120.7
C12D C13D C14D 119.9(2)
C12D C13D H13D 120.1
C14D C13D H13D 120.1
C12B C13B C14B 119.7(2)
C12B C13B H13B 120.1
C14B C13B H13B 120.1
C12A C13A C14A 119.9(3)
C12A C13A H13A 120.0
C14A C13A H13A 120.0
C11D C12D C13D 120.5(2)
C11D C12D H12D 119.7
C13D C12D H12D 119.7
C13B C12B C11B 120.8(2)
C13B C12B H12B 119.6
C11B C12B H12B 119.6
C13A C12A C11A 121.0(3)
C13A C12A H12A 119.5
C11A C12A H12A 119.5
C12D C11D C10D 120.4(2)
C12D C11D H11D 119.8
C10D C11D H11D 119.8
C12B C11B C10B 120.3(2)
C12B C11B H11B 119.8
C10B C11B H11B 119.8
C10A C11A C12A 119.7(2)
C10A C11A H11A 120.1
C12A C11A H11A 120.1
C9D C10D C11D 118.1(2)
C9D C10D H10D 121.0
C11D C10D H10D 121.0
C11B C10B C9B 118.0(2)
C11B C10B H10B 121.0
C9B C10B H10B 121.0
C9A C10A C11A 118.5(2)
C9A C10A H10A 120.7
C11A C10A H10A 120.7
F202 C200 F201 107.6(2)
F202 C200 F200 107.8(2)
F201 C200 F200 107.8(2)
F202 C200 S200 110.93(17)
F201 C200 S200 110.84(17)
F200 C200 S200 111.68(18)
S200 O201 Ag4 116.98(10)
O301 S300 O302 116.09(13)
O301 S300 O300 113.36(12)
O302 S300 O300 113.20(11)
O301 S300 C300 103.77(15)
O302 S300 C300 104.57(13)
O300 S300 C300 104.13(13)
F302 C300 F301 108.7(3)
F302 C300 F300 108.1(3)
F301 C300 F300 107.0(3)
F302 C300 S300 109.9(2)
F301 C300 S300 111.8(2)
F300 C300 S300 111.1(2)
S400 O400 Ag4 121.86(12)
O402 S400 O401 116.48(13)
O402 S400 O400 115.02(13)
O401 S400 O400 112.41(11)
O402 S400 C400 104.30(12)
O401 S400 C400 103.89(12)
O400 S400 C400 102.61(12)
F401 C400 F402 107.4(2)
F401 C400 F400 107.9(2)
F402 C400 F400 107.9(2)
F401 C400 S400 110.95(18)
F402 C400 S400 111.32(17)
F400 C400 S400 111.23(18)

loop_
_geom_bond_atom_site_label_1
_geom_bond_atom_site_label_2
_geom_bond_distance
Ag1 N3A 2.1617(19)
Ag1 N2B 2.1950(18)
Ag1 O100 2.5321(18)
C1C N3C 1.351(3)
C1C C2C 1.386(3)
C1C H1C 0.9500
Ag2 N3B 2.2239(19)
Ag2 N3C 2.2312(19)
C2C N1C 1.366(3)
C2C C3C 1.466(3)
C3C C4C 1.401(3)
C3C C8C 1.406(3)
Ag3 N3D 2.1639(18)
Ag3 N2C 2.1994(18)
Ag3 O200 2.5336(19)
C4C C5C 1.391(3)
C4C H4C 0.9500
Ag4 O400 2.2165(18)
Ag4 N2D 2.2175(19)
Ag4 O201 2.5802(19)
C9C C14C 1.388(3)
C9C C10C 1.390(3)
C9C N1C 1.438(3)
C8C C7C 1.394(3)
C8C H8C 0.9500
C7C C6C 1.386(4)
C7C H7C 0.9500
C6C C5C 1.393(4)
C6C H6C 0.9500
C5C H5C 0.9500
N1A N2A 1.352(2)
N1A C2A 1.362(3)
N1A C9A 1.436(3)
C14C C13C 1.396(3)
C14C H14C 0.9500
C13C C12C 1.388(4)
C13C H13C 0.9500
C12C C11C 1.387(4)
C12C H12C 0.9500
C11C C10C 1.390(3)
C11C H11C 0.9500
C10C H10C 0.9500
C1A N3A 1.360(3)
C1A C2A 1.382(3)
C1A H1A 0.9500
N1B N2B 1.351(3)
N1B C2B 1.366(3)
N1B C9B 1.442(3)
C1B N3B 1.355(3)
C1B C2B 1.380(3)
C1B H1B 0.9500
N1D N2D 1.349(2)
N1D C2D 1.358(3)
N1D C9D 1.449(3)
C1D N3D 1.340(3)
C1D C2D 1.388(3)
C1D H1D 0.9500
N1C N2C 1.353(2)
N2A N3A 1.311(3)
C2A C3A 1.476(3)
N2B N3B 1.323(3)
C2B C3B 1.469(3)
N2D N3D 1.325(2)
C2D C3D 1.469(3)
N2C N3C 1.316(3)
C3A C4A 1.402(3)
C3A C8A 1.403(3)
C3B C4B 1.401(3)
C3B C8B 1.403(3)
C3D C8D 1.396(3)
C3D C4D 1.405(3)
O100 S100 1.4565(19)
S100 O101 1.436(2)
S100 O102 1.439(2)
S100 C100 1.813(3)
C9D C10D 1.385(3)
C9D C14D 1.385(3)
C9B C14B 1.386(3)
C9B C10B 1.391(3)
C9A C10A 1.385(3)
C9A C14A 1.393(3)
C8D C7D 1.394(3)
C8D H8D 0.9500
C8B C7B 1.394(3)
C8B H8B 0.9500
C8A C7A 1.393(3)
C8A H8A 0.9500
C7D C6D 1.394(3)
C7D H7D 0.9500
C7B C6B 1.395(3)
C7B H7B 0.9500
C7A C6A 1.396(4)
C7A H7A 0.9500
C6D C5D 1.386(4)
C6D H6D 0.9500
C6B C5B 1.393(4)
C6B H6B 0.9500
C6A C5A 1.389(4)
C6A H6A 0.9500
C5D C4D 1.385(3)
C5D H5D 0.9500
C5B C4B 1.392(3)
C5B H5B 0.9500
C5A C4A 1.397(3)
C5A H5A 0.9500
C4D H4D 0.9500
C4B H4B 0.9500
C4A H4A 0.9500
C100 F102 1.298(4)
C100 F101 1.326(3)
C100 F100 1.346(4)
O200 S200 1.4495(18)
F200 C200 1.330(3)
S200 O202 1.434(2)
S200 O201 1.4440(19)
S200 C200 1.831(2)
C14D C13D 1.391(3)
C14D H14D 0.9500
C14B C13B 1.391(3)
C14B H14B 0.9500
C14A C13A 1.387(4)
C14A H14A 0.9500
C13D C12D 1.386(3)
C13D H13D 0.9500
C13B C12B 1.386(4)
C13B H13B 0.9500
C13A C12A 1.382(4)
C13A H13A 0.9500
C12D C11D 1.382(4)
C12D H12D 0.9500
C12B C11B 1.388(4)
C12B H12B 0.9500
C12A C11A 1.396(4)
C12A H12A 0.9500
C11D C10D 1.401(3)
C11D H11D 0.9500
C11B C10B 1.390(3)
C11B H11B 0.9500
C11A C10A 1.389(4)
C11A H11A 0.9500
C10D H10D 0.9500
C10B H10B 0.9500
C10A H10A 0.9500
C200 F202 1.328(3)
C200 F201 1.330(3)
O300 S300 1.4542(18)
S300 O301 1.435(2)
S300 O302 1.4432(17)
S300 C300 1.810(3)
C300 F302 1.319(4)
C300 F301 1.326(4)
C300 F300 1.335(3)
O400 S400 1.4638(19)
F400 C400 1.337(3)
S400 O402 1.436(2)
S400 O401 1.4410(19)
S400 C400 1.829(3)
C400 F401 1.327(3)
C400 F402 1.332(3)
